data_7236766
loop_
_publ_author_name
'Wang, Jiaxing'
'Gao, Ya'
'Zhang, Junji'
'Tian, He'

_publ_section_title
;
 Invisible photochromism and optical anti-counterfeiting based on D--A
 type inverse diarylethene
;
_journal_issue 18
_journal_name_full 'Journal of Materials Chemistry C'
_journal_page_first 4571
_journal_paper_doi 10.1039/C7TC00962C
_journal_volume 5
_journal_year 2017
_chemical_formula_sum 'C17 H16 O2 S2'
_chemical_formula_weight 316.42
_space_group_crystal_system orthorhombic
_space_group_IT_number 60
_space_group_name_Hall '-P 2n 2ab'
_space_group_name_H-M_alt 'P b c n'
_atom_sites_solution_hydrogens geom
_audit_creation_method SHELXL-2013
_audit_update_record
;
2017-02-22 deposited with the CCDC.
2017-04-03 downloaded from the CCDC.
;
_cell_angle_alpha 90
_cell_angle_beta 90
_cell_angle_gamma 90
_cell_formula_units_Z 4
_cell_length_a 10.9395(14)
_cell_length_b 8.3215(11)
_cell_length_c 17.160(2)
_cell_measurement_reflns_used 2108
_cell_measurement_temperature 293(2)
_cell_measurement_theta_max 49.957
_cell_measurement_theta_min 4.748
_cell_volume 1562.1(3)
_computing_cell_refinement 'Bruker SMART'
_computing_data_collection 'Bruker SMART'
_computing_data_reduction 'Bruker SHELXTL'
_computing_molecular_graphics 'Bruker SHELXTL'
_computing_publication_material 'Bruker SHELXTL'
_computing_structure_refinement 'SHELXL-2013 (Sheldrick, 2013)'
_computing_structure_solution 'Bruker SHELXTL'
_diffrn_ambient_temperature 293(2)
_diffrn_measured_fraction_theta_full 1.000
_diffrn_measured_fraction_theta_max 1.000
_diffrn_measurement_device_type 'CCD area detector'
_diffrn_measurement_method 'phi and omega scans'
_diffrn_radiation_type MoK\a
_diffrn_radiation_wavelength 0.71073
_diffrn_reflns_av_R_equivalents 0.0470
_diffrn_reflns_av_unetI/netI 0.0289
_diffrn_reflns_Laue_measured_fraction_full 1.000
_diffrn_reflns_Laue_measured_fraction_max 1.000
_diffrn_reflns_limit_h_max 13
_diffrn_reflns_limit_h_min -8
_diffrn_reflns_limit_k_max 9
_diffrn_reflns_limit_k_min -10
_diffrn_reflns_limit_l_max 21
_diffrn_reflns_limit_l_min -20
_diffrn_reflns_number 8746
_diffrn_reflns_point_group_measured_fraction_full 1.000
_diffrn_reflns_point_group_measured_fraction_max 1.000
_diffrn_reflns_theta_full 25.242
_diffrn_reflns_theta_max 25.993
_diffrn_reflns_theta_min 2.374
_exptl_absorpt_coefficient_mu 0.342
_exptl_absorpt_correction_T_max 0.7457
_exptl_absorpt_correction_T_min 0.5608
_exptl_absorpt_correction_type multi-scan
_exptl_absorpt_process_details sadabs
_exptl_crystal_colour yellow
_exptl_crystal_density_diffrn 1.345
_exptl_crystal_description prismatic
_exptl_crystal_F_000 664
_exptl_crystal_size_max 0.211
_exptl_crystal_size_mid 0.165
_exptl_crystal_size_min 0.123
_refine_diff_density_max 0.235
_refine_diff_density_min -0.220
_refine_diff_density_rms 0.047
_refine_ls_extinction_coef 0.023(3)
_refine_ls_extinction_expression Fc^*^=kFc[1+0.001xFc^2^\l^3^/sin(2\q)]^-1/4^
_refine_ls_extinction_method SHELXL
_refine_ls_goodness_of_fit_ref 1.072
_refine_ls_hydrogen_treatment constr
_refine_ls_matrix_type full
_refine_ls_number_parameters 98
_refine_ls_number_reflns 1536
_refine_ls_number_restraints 0
_refine_ls_restrained_S_all 1.072
_refine_ls_R_factor_all 0.0493
_refine_ls_R_factor_gt 0.0400
_refine_ls_shift/su_max 0.000
_refine_ls_shift/su_mean 0.000
_refine_ls_structure_factor_coef Fsqd
_refine_ls_weighting_details 'w=1/[\s^2^(Fo^2^)+(0.0640P)^2^+0.2631P] where P=(Fo^2^+2Fc^2^)/3'
_refine_ls_weighting_scheme calc
_refine_ls_wR_factor_gt 0.1104
_refine_ls_wR_factor_ref 0.1185
_reflns_Friedel_coverage 0.000
_reflns_number_gt 1247
_reflns_number_total 1536
_reflns_threshold_expression 'I > 2\s(I)'
_cod_data_source_file c7tc00962c2.cif
_cod_data_source_block cd15003
_cod_original_cell_volume 1562.1(4)
_cod_database_code 7236766
_shelx_space_group_comment
; 
The symmetry employed for this shelxl refinement is uniquely defined 
by the following loop, which should always be used as a source of 
symmetry information in preference to the above space-group names. 
They are only intended as comments. 
;
_shelxl_version_number 2013-4

loop_
_space_group_symop_operation_xyz
'x, y, z'
'-x+1/2, -y+1/2, z+1/2'
'-x, y, -z+1/2'
'x+1/2, -y+1/2, -z'
'-x, -y, -z'
'x-1/2, y-1/2, -z-1/2'
'x, -y, z-1/2'
'-x-1/2, y-1/2, z'

loop_
_atom_site_label
_atom_site_type_symbol
_atom_site_fract_x
_atom_site_fract_y
_atom_site_fract_z
_atom_site_U_iso_or_equiv
_atom_site_adp_type
_atom_site_occupancy
_atom_site_site_symmetry_order
_atom_site_calc_flag
_atom_site_refinement_flags_posn
_atom_site_refinement_flags_adp
_atom_site_refinement_flags_occupancy
S1 S 0.15706(5) 0.08416(6) 0.40158(3) 0.0578(3) Uani 1 1 d . . .
O1 O 0.27560(19) -0.0965(2) 0.53549(10) 0.0940(7) Uani 1 1 d . . .
C1 C 0.1866(3) -0.1598(3) 0.50802(13) 0.0741(7) Uani 1 1 d . . .
H1 H 0.1614 -0.2570 0.5295 0.089 Uiso 1 1 calc R U .
C2 C 0.1156(2) -0.0948(2) 0.44343(11) 0.0581(5) Uani 1 1 d . . .
C3 C 0.0112(2) -0.1537(2) 0.41096(11) 0.0555(5) Uani 1 1 d . . .
H3 H -0.0243 -0.2501 0.4264 0.067 Uiso 1 1 calc R U .
C4 C -0.03832(16) -0.0552(2) 0.35175(10) 0.0473(4) Uani 1 1 d . . .
C5 C 0.03240(16) 0.0797(2) 0.33965(10) 0.0456(4) Uani 1 1 d . . .
C6 C 0.01569(16) 0.21671(19) 0.28780(10) 0.0477(4) Uani 1 1 d . . .
C7 C 0.0324(2) 0.3867(2) 0.31736(16) 0.0720(7) Uani 1 1 d . . .
H7A H -0.0211 0.4074 0.3613 0.086 Uiso 1 1 calc R U .
H7B H 0.1163 0.4047 0.3335 0.086 Uiso 1 1 calc R U .
C8 C 0.0000 0.4924(3) 0.2500 0.0823(11) Uani 1 2 d S T P
H8A H -0.0688 0.5606 0.2634 0.099 Uiso 0.5 1 calc R U P
H8B H 0.0688 0.5606 0.2366 0.099 Uiso 0.5 1 calc R U P
C9 C -0.15646(18) -0.0904(2) 0.31149(13) 0.0585(5) Uani 1 1 d . . .
H9A H -0.1967 0.0088 0.2988 0.088 Uiso 1 1 calc R U .
H9B H -0.2078 -0.1529 0.3452 0.088 Uiso 1 1 calc R U .
H9C H -0.1407 -0.1495 0.2645 0.088 Uiso 1 1 calc R U .

loop_
_atom_site_aniso_label
_atom_site_aniso_U_11
_atom_site_aniso_U_22
_atom_site_aniso_U_33
_atom_site_aniso_U_23
_atom_site_aniso_U_13
_atom_site_aniso_U_12
S1 0.0526(4) 0.0640(4) 0.0566(4) -0.0109(2) -0.0084(2) 0.0031(2)
O1 0.0952(15) 0.1161(15) 0.0706(11) -0.0191(10) -0.0238(10) 0.0438(11)
C1 0.0878(17) 0.0855(17) 0.0489(12) -0.0066(11) 0.0029(11) 0.0373(14)
C2 0.0655(13) 0.0631(12) 0.0456(11) -0.0053(8) 0.0051(9) 0.0186(10)
C3 0.0686(13) 0.0482(10) 0.0498(11) -0.0016(8) 0.0150(9) 0.0072(9)
C4 0.0498(10) 0.0471(9) 0.0452(9) -0.0054(7) 0.0087(8) 0.0017(8)
C5 0.0442(10) 0.0464(9) 0.0461(10) -0.0083(7) 0.0004(8) 0.0019(7)
C6 0.0404(9) 0.0399(9) 0.0628(11) -0.0045(8) 0.0018(8) -0.0025(7)
C7 0.0805(16) 0.0467(11) 0.0888(16) -0.0132(10) 0.0021(13) -0.0094(10)
C8 0.081(2) 0.0401(15) 0.126(3) 0.000 0.008(2) 0.000
C9 0.0545(12) 0.0599(12) 0.0611(12) -0.0026(9) 0.0055(9) -0.0137(8)

loop_
_atom_type_symbol
_atom_type_description
_atom_type_scat_dispersion_real
_atom_type_scat_dispersion_imag
_atom_type_scat_source
C C 0.0033 0.0016 'International Tables Vol C Tables 4.2.6.8 and 6.1.1.4'
H H 0.0000 0.0000 'International Tables Vol C Tables 4.2.6.8 and 6.1.1.4'
O O 0.0106 0.0060 'International Tables Vol C Tables 4.2.6.8 and 6.1.1.4'
S S 0.1246 0.1234 'International Tables Vol C Tables 4.2.6.8 and 6.1.1.4'

loop_
_geom_angle_atom_site_label_1
_geom_angle_atom_site_label_2
_geom_angle_atom_site_label_3
_geom_angle
_geom_angle_site_symmetry_1
C2 S1 C5 91.73(10) .
O1 C1 C2 124.5(3) .
O1 C1 H1 117.8 .
C2 C1 H1 117.8 .
C3 C2 C1 128.6(2) .
C3 C2 S1 111.29(15) .
C1 C2 S1 120.0(2) .
C2 C3 C4 114.01(18) .
C2 C3 H3 123.0 .
C4 C3 H3 123.0 .
C5 C4 C3 111.40(18) .
C5 C4 C9 125.10(17) .
C3 C4 C9 123.40(18) .
C4 C5 C6 131.16(17) .
C4 C5 S1 111.56(14) .
C6 C5 S1 117.20(13) .
C6 C6 C5 128.47(9) 3
C6 C6 C7 110.78(12) 3
C5 C6 C7 120.75(17) .
C8 C7 C6 105.20(19) .
C8 C7 H7A 110.7 .
C6 C7 H7A 110.7 .
C8 C7 H7B 110.7 .
C6 C7 H7B 110.7 .
H7A C7 H7B 108.8 .
C7 C8 C7 107.9(2) 3
C7 C8 H8A 110.1 3
C7 C8 H8A 110.1 .
C7 C8 H8B 110.1 3
C7 C8 H8B 110.1 .
H8A C8 H8B 108.4 .
C4 C9 H9A 109.5 .
C4 C9 H9B 109.5 .
H9A C9 H9B 109.5 .
C4 C9 H9C 109.5 .
H9A C9 H9C 109.5 .
H9B C9 H9C 109.5 .

loop_
_geom_bond_atom_site_label_1
_geom_bond_atom_site_label_2
_geom_bond_distance
_geom_bond_site_symmetry_2
S1 C2 1.714(2) .
S1 C5 1.7293(18) .
O1 C1 1.203(3) .
C1 C2 1.458(3) .
C1 H1 0.9300 .
C2 C3 1.362(3) .
C3 C4 1.414(3) .
C3 H3 0.9300 .
C4 C5 1.379(3) .
C4 C9 1.494(3) .
C5 C6 1.458(2) .
C6 C6 1.342(4) 3
C6 C7 1.514(2) .
C7 C8 1.495(3) .
C7 H7A 0.9700 .
C7 H7B 0.9700 .
C8 C7 1.495(3) 3
C8 H8A 0.9700 .
C8 H8B 0.9700 .
C9 H9A 0.9600 .
C9 H9B 0.9600 .
C9 H9C 0.9600 .

loop_
_geom_torsion_atom_site_label_1
_geom_torsion_atom_site_label_2
_geom_torsion_atom_site_label_3
_geom_torsion_atom_site_label_4
_geom_torsion
_geom_torsion_site_symmetry_1
_geom_torsion_site_symmetry_4
O1 C1 C2 C3 -176.7(2) . .
O1 C1 C2 S1 -0.2(3) . .
C5 S1 C2 C3 0.01(15) . .
C5 S1 C2 C1 -177.07(16) . .
C1 C2 C3 C4 176.40(18) . .
S1 C2 C3 C4 -0.4(2) . .
C2 C3 C4 C5 0.6(2) . .
C2 C3 C4 C9 -176.00(16) . .
C3 C4 C5 C6 -177.22(16) . .
C9 C4 C5 C6 -0.6(3) . .
C3 C4 C5 S1 -0.61(19) . .
C9 C4 C5 S1 175.96(14) . .
C2 S1 C5 C4 0.35(14) . .
C2 S1 C5 C6 177.48(14) . .
C4 C5 C6 C6 -46.3(4) . 3
S1 C5 C6 C6 137.3(2) . 3
C4 C5 C6 C7 133.0(2) . .
S1 C5 C6 C7 -43.5(2) . .
C6 C6 C7 C8 3.0(3) 3 .
C5 C6 C7 C8 -176.39(15) . .
C6 C7 C8 C7 -1.02(9) . 3
